data_1564885
loop_
_publ_author_name
'Murphy, Jaime M.'
'Gaertner, Andrea A.E.'
'Owen, Amanda M.'
'Struder, Samantha'
'McMillen, Colin D.'
'Wetzler, Modi'
'Brumaghim, Julia L.'

_publ_section_title
;
 Coordination complexes of methimazole with copper: Controlling redox
 reactions and sulfur extrusion
;
_journal_name_full 'Inorganica Chimica Acta'
_journal_page_first 119568
_journal_paper_doi 10.1016/j.ica.2020.119568
_journal_volume 507
_journal_year 2020
_chemical_absolute_configuration ad
_chemical_formula_sum 'C10 H13 Cu N5 O4 S2'
_chemical_formula_weight 394.91
_space_group_crystal_system monoclinic
_space_group_IT_number 8
_space_group_name_Hall 'C -2y'
_space_group_name_H-M_alt 'C 1 m 1'
_atom_sites_solution_hydrogens geom
_atom_sites_solution_primary dual
_atom_sites_solution_secondary difmap
_audit_creation_method SHELXL-2016/6
_cell_angle_alpha 90
_cell_angle_beta 99.2339(17)
_cell_angle_gamma 90
_cell_formula_units_Z 2
_cell_length_a 12.6665(7)
_cell_length_b 12.4100(7)
_cell_length_c 4.8699(3)
_cell_measurement_reflns_used 3891
_cell_measurement_temperature 150(2)
_cell_measurement_theta_max 26.68
_cell_measurement_theta_min 3.26
_cell_volume 755.59(8)
_computing_cell_refinement 'Bruker SAINT'
_computing_data_collection 'Bruker APEX3'
_computing_data_reduction 'Bruker SAINT'
_computing_molecular_graphics 'Bruker SHELXTL'
_computing_publication_material 'Bruker SHELXTL'
_computing_structure_refinement 'SHELXL-2016/6 (Sheldrick, 2016)'
_computing_structure_solution 'SHELXT 2014/5 (Sheldrick, 2014)'
_diffrn_ambient_temperature 150(2)
_diffrn_measured_fraction_theta_full 0.997
_diffrn_measured_fraction_theta_max 0.998
_diffrn_measurement_device_type 'Bruker D8 Quest Photon 100'
_diffrn_measurement_method '\f and \w scans'
_diffrn_radiation_type MoK\a
_diffrn_radiation_wavelength 0.71073
_diffrn_reflns_av_R_equivalents 0.0372
_diffrn_reflns_av_unetI/netI 0.0589
_diffrn_reflns_Laue_measured_fraction_full 0.997
_diffrn_reflns_Laue_measured_fraction_max 0.998
_diffrn_reflns_limit_h_max 15
_diffrn_reflns_limit_h_min -15
_diffrn_reflns_limit_k_max 15
_diffrn_reflns_limit_k_min -15
_diffrn_reflns_limit_l_max 6
_diffrn_reflns_limit_l_min -6
_diffrn_reflns_number 4690
_diffrn_reflns_point_group_measured_fraction_full 0.989
_diffrn_reflns_point_group_measured_fraction_max 0.987
_diffrn_reflns_theta_full 25.242
_diffrn_reflns_theta_max 26.499
_diffrn_reflns_theta_min 3.259
_diffrn_source 'fine focus sealed tube'
_exptl_absorpt_coefficient_mu 1.746
_exptl_absorpt_correction_T_max 1.0000
_exptl_absorpt_correction_T_min 0.8799
_exptl_absorpt_correction_type multi-scan
_exptl_absorpt_process_details 'Bruker, SADABS'
_exptl_crystal_colour blue
_exptl_crystal_density_diffrn 1.736
_exptl_crystal_density_meas .
_exptl_crystal_density_method .
_exptl_crystal_description column
_exptl_crystal_F_000 402
_exptl_crystal_size_max 0.212
_exptl_crystal_size_mid 0.044
_exptl_crystal_size_min 0.042
_exptl_transmission_factor_max .
_exptl_transmission_factor_min .
_refine_diff_density_max 0.550
_refine_diff_density_min -0.405
_refine_diff_density_rms 0.076
_refine_ls_abs_structure_details
;
 Flack x determined using 616 quotients [(I+)-(I-)]/[(I+)+(I-)]
 (Parsons, Flack and Wagner, Acta Cryst. B69 (2013) 249-259).
;
_refine_ls_abs_structure_Flack 0.054(10)
_refine_ls_extinction_coef .
_refine_ls_extinction_method none
_refine_ls_goodness_of_fit_ref 0.966
_refine_ls_hydrogen_treatment constr
_refine_ls_matrix_type full
_refine_ls_number_parameters 114
_refine_ls_number_reflns 1609
_refine_ls_number_restraints 8
_refine_ls_restrained_S_all 0.965
_refine_ls_R_factor_all 0.0402
_refine_ls_R_factor_gt 0.0339
_refine_ls_shift/su_max 0.000
_refine_ls_shift/su_mean 0.000
_refine_ls_structure_factor_coef Fsqd
_refine_ls_weighting_details 'w=1/[\s^2^(Fo^2^)+(0.0270P)^2^] where P=(Fo^2^+2Fc^2^)/3'
_refine_ls_weighting_scheme calc
_refine_ls_wR_factor_gt 0.0583
_refine_ls_wR_factor_ref 0.0602
_reflns_Friedel_coverage 0.969
_reflns_Friedel_fraction_full 0.980
_reflns_Friedel_fraction_max 0.975
_reflns_number_gt 1461
_reflns_number_total 1609
_reflns_threshold_expression 'I > 2\s(I)'
_cod_data_source_file 9.cif
_cod_data_source_block 9
_cod_original_sg_symbol_H-M 'C m'
_cod_database_code 1564885
_shelx_shelxl_version_number 2016/6
_shelx_space_group_comment
;
The symmetry employed for this shelxl refinement is uniquely defined
by the following loop, which should always be used as a source of
symmetry information in preference to the above space-group names.
They are only intended as comments.
;
_shelx_estimated_absorpt_t_min 0.709
_shelx_estimated_absorpt_t_max 0.930
_exptl_absorpt_special_details .

loop_
_space_group_symop_operation_xyz
'x, y, z'
'x, -y, z'
'x+1/2, y+1/2, z'
'x+1/2, -y+1/2, z'

loop_
_atom_site_label
_atom_site_type_symbol
_atom_site_fract_x
_atom_site_fract_y
_atom_site_fract_z
_atom_site_U_iso_or_equiv
_atom_site_adp_type
_atom_site_occupancy
_atom_site_site_symmetry_order
_atom_site_calc_flag
_atom_site_refinement_flags_posn
_atom_site_refinement_flags_adp
_atom_site_refinement_flags_occupancy
_atom_site_disorder_assembly
_atom_site_disorder_group
Cu1 Cu 0.62315(5) 0.500000 0.40848(8) 0.0184(3) Uani 1 2 d S T P . .
S1 S 0.82389(17) 0.500000 -0.0351(4) 0.0274(5) Uani 1 2 d S T P . .
S2 S 0.48227(14) 0.500000 0.7336(3) 0.0167(4) Uani 1 2 d S T P . .
O1 O 0.5383(3) 0.4060(3) 0.6243(6) 0.0208(9) Uani 1 1 d . . . . .
O2 O 0.3700(4) 0.500000 0.6199(10) 0.0235(12) Uani 1 2 d S T P . .
O3 O 0.4978(4) 0.500000 1.0352(10) 0.0270(11) Uani 1 2 d S T P . .
N1 N 0.7181(3) 0.6153(3) 0.3192(8) 0.0200(9) Uani 1 1 d . . . . .
N2 N 0.8547(3) 0.6993(3) 0.1923(8) 0.0234(9) Uani 1 1 d . . . . .
C1 C 0.7972(4) 0.6075(4) 0.1737(10) 0.0202(11) Uani 1 1 d . . . . .
C2 C 0.8095(4) 0.7694(4) 0.3585(10) 0.0276(12) Uani 1 1 d . . . . .
H2 H 0.832167 0.840789 0.407463 0.033 Uiso 1 1 calc R U . . .
C3 C 0.7268(4) 0.7163(4) 0.4377(10) 0.0266(12) Uani 1 1 d . . . . .
H3 H 0.681201 0.744386 0.557414 0.032 Uiso 1 1 calc R U . . .
C4 C 0.9507(4) 0.7206(5) 0.0718(10) 0.0340(13) Uani 1 1 d . . . . .
H4A H 1.004277 0.664970 0.132578 0.051 Uiso 1 1 calc R U . . .
H4B H 0.979458 0.791402 0.133374 0.051 Uiso 1 1 calc R U . . .
H4C H 0.932841 0.719685 -0.131575 0.051 Uiso 1 1 calc R U . . .
N3 N 0.0455(10) 0.500000 0.544(2) 0.101(4) Uani 1 2 d S T P . .
C5 C 0.1070(8) 0.500000 0.734(2) 0.044(3) Uani 1 2 d S TU P . .
C6 C 0.1849(8) 0.500000 0.976(2) 0.080(4) Uani 1 2 d S T P . .
H6A H 0.188978 0.571872 1.060359 0.120 Uiso 0.5 1 calc R U P A -1
H6B H 0.254553 0.480893 0.926803 0.120 Uiso 0.5 1 calc R U P A -1
H6C H 0.165232 0.447235 1.108721 0.120 Uiso 0.5 1 calc R U P A -1

loop_
_atom_site_aniso_label
_atom_site_aniso_U_11
_atom_site_aniso_U_22
_atom_site_aniso_U_33
_atom_site_aniso_U_23
_atom_site_aniso_U_13
_atom_site_aniso_U_12
Cu1 0.0219(5) 0.0161(4) 0.0187(5) 0.000 0.0079(4) 0.000
S1 0.0365(12) 0.0252(10) 0.0237(10) 0.000 0.0144(9) 0.000
S2 0.0187(10) 0.0193(9) 0.0125(9) 0.000 0.0039(8) 0.000
O1 0.025(2) 0.0146(17) 0.024(2) 0.0014(14) 0.0096(16) 0.0019(15)
O2 0.019(3) 0.026(3) 0.024(3) 0.000 0.001(2) 0.000
O3 0.029(3) 0.042(3) 0.010(2) 0.000 0.001(2) 0.000
N1 0.020(2) 0.014(2) 0.026(2) -0.0010(19) 0.0067(19) 0.0014(19)
N2 0.022(2) 0.020(2) 0.027(2) 0.0064(19) -0.0009(19) -0.0054(18)
C1 0.025(3) 0.014(2) 0.022(3) 0.003(2) 0.002(2) -0.001(2)
C2 0.031(3) 0.017(3) 0.033(3) -0.002(2) -0.004(3) -0.002(2)
C3 0.030(3) 0.020(3) 0.029(3) -0.004(2) 0.002(2) 0.000(2)
C4 0.026(3) 0.039(3) 0.038(3) 0.010(3) 0.007(3) -0.013(3)
N3 0.077(8) 0.178(11) 0.051(7) 0.000 0.019(6) 0.000
C5 0.044(6) 0.054(5) 0.038(5) 0.000 0.018(5) 0.000
C6 0.048(7) 0.148(13) 0.049(7) 0.000 0.022(6) 0.000

loop_
_atom_type_symbol
_atom_type_description
_atom_type_scat_dispersion_real
_atom_type_scat_dispersion_imag
_atom_type_scat_source
C C 0.0033 0.0016 'International Tables Vol C Tables 4.2.6.8 and 6.1.1.4'
H H 0.0000 0.0000 'International Tables Vol C Tables 4.2.6.8 and 6.1.1.4'
Cu Cu 0.3201 1.2651 'International Tables Vol C Tables 4.2.6.8 and 6.1.1.4'
N N 0.0061 0.0033 'International Tables Vol C Tables 4.2.6.8 and 6.1.1.4'
O O 0.0106 0.0060 'International Tables Vol C Tables 4.2.6.8 and 6.1.1.4'
S S 0.1246 0.1234 'International Tables Vol C Tables 4.2.6.8 and 6.1.1.4'

loop_
_geom_angle_atom_site_label_1
_geom_angle_atom_site_label_2
_geom_angle_atom_site_label_3
_geom_angle
_geom_angle_site_symmetry_1
_geom_angle_site_symmetry_3
N1 Cu1 N1 93.6(2) . 2_565
N1 Cu1 O1 160.72(14) . .
N1 Cu1 O1 95.24(14) 2_565 .
N1 Cu1 O1 95.24(14) . 2_565
N1 Cu1 O1 160.72(14) 2_565 2_565
O1 Cu1 O1 71.56(17) . 2_565
N1 Cu1 O3 101.67(15) . 1_554
N1 Cu1 O3 101.67(15) 2_565 1_554
O1 Cu1 O3 93.26(14) . 1_554
O1 Cu1 O3 93.26(14) 2_565 1_554
N1 Cu1 S2 130.37(11) . .
N1 Cu1 S2 130.37(12) 2_565 .
O1 Cu1 S2 35.85(9) . .
O1 Cu1 S2 35.85(9) 2_565 .
O3 Cu1 S2 91.64(13) 1_554 .
C1 S1 C1 99.9(3) 2_565 .
O2 S2 O3 110.8(3) . .
O2 S2 O1 110.88(18) . .
O3 S2 O1 111.25(18) . .
O2 S2 O1 110.88(18) . 2_565
O3 S2 O1 111.25(18) . 2_565
O1 S2 O1 101.5(3) . 2_565
O2 S2 Cu1 120.2(2) . .
O3 S2 Cu1 129.0(2) . .
O1 S2 Cu1 50.87(12) . .
O1 S2 Cu1 50.87(12) 2_565 .
S2 O1 Cu1 93.28(16) . .
S2 O3 Cu1 142.6(3) . 1_556
C1 N1 C3 105.9(4) . .
C1 N1 Cu1 127.7(3) . .
C3 N1 Cu1 125.6(3) . .
C1 N2 C2 107.7(4) . .
C1 N2 C4 127.1(4) . .
C2 N2 C4 125.1(4) . .
N1 C1 N2 110.6(4) . .
N1 C1 S1 127.1(4) . .
N2 C1 S1 122.2(4) . .
C3 C2 N2 106.0(4) . .
C3 C2 H2 127.0 . .
N2 C2 H2 127.0 . .
C2 C3 N1 109.8(5) . .
C2 C3 H3 125.1 . .
N1 C3 H3 125.1 . .
N2 C4 H4A 109.5 . .
N2 C4 H4B 109.5 . .
H4A C4 H4B 109.5 . .
N2 C4 H4C 109.5 . .
H4A C4 H4C 109.5 . .
H4B C4 H4C 109.5 . .
N3 C5 C6 179.9(13) . .
C5 C6 H6A 109.5 . .
C5 C6 H6B 109.5 . .
H6A C6 H6B 109.5 . .
C5 C6 H6C 109.5 . .
H6A C6 H6C 109.5 . .
H6B C6 H6C 109.5 . .

loop_
_geom_bond_atom_site_label_1
_geom_bond_atom_site_label_2
_geom_bond_distance
_geom_bond_site_symmetry_2
Cu1 N1 1.962(4) .
Cu1 N1 1.962(4) 2_565
Cu1 O1 1.996(3) .
Cu1 O1 1.996(3) 2_565
Cu1 O3 2.213(5) 1_554
Cu1 S2 2.5687(18) .
S1 C1 1.743(5) 2_565
S1 C1 1.743(5) .
S2 O2 1.440(5) .
S2 O3 1.450(5) .
S2 O1 1.507(3) .
S2 O1 1.507(3) 2_565
N1 C1 1.321(6) .
N1 C3 1.378(6) .
N2 C1 1.347(6) .
N2 C2 1.374(6) .
N2 C4 1.456(6) .
C2 C3 1.346(7) .
C2 H2 0.9500 .
C3 H3 0.9500 .
C4 H4A 0.9800 .
C4 H4B 0.9800 .
C4 H4C 0.9800 .
N3 C5 1.109(14) .
C5 C6 1.409(14) .
C6 H6A 0.9800 .
C6 H6B 0.9800 .
C6 H6C 0.9800 .

loop_
_geom_hbond_atom_site_label_D
_geom_hbond_atom_site_label_H
_geom_hbond_atom_site_label_A
_geom_hbond_distance_DH
_geom_hbond_distance_HA
_geom_hbond_distance_DA
_geom_hbond_angle_DHA
_geom_hbond_site_symmetry_A
C2 H2 O2 0.95 2.25 3.176(5) 165.9 3
C4 H4B O3 0.98 2.65 3.528(6) 149.3 3_554
C6 H6B O2 0.98 2.27 3.133(11) 146.9 .
